data_4115008
loop_
_publ_author_name
'F. Albert Cotton'
'Lee M. Daniels'
'Carlos A. Murillo'
'Daren J. Timmons'
'Chad C. Wilkinson'

_publ_contact_author_address
;  Laboratory for Molecular Structure and Bonding
   Dept. of Chemistry
   Texas A&M University, P.O. Box  30012
   College Station, TX 77842-3012, USA
;
_publ_contact_author_email cotton@tamu.edu
_publ_contact_author_fax '(979) 845 9351'
_publ_contact_author_name 'F. A. Cotton'
_publ_contact_author_phone '(979) 845 4432'
_publ_section_title
;
 The Extraordinary Ability of Guanidinate Derivatives to Stabilize Higher
 Oxidation Numbers in Dimetal Units by Modification of Redox Potentials:
 Structures of Mo25+ and Mo26+ Compounds
;
_journal_name_full 'Journal of the American Chemical Society'
_journal_page_first 9249
_journal_page_last 9256
_journal_paper_doi 10.1021/ja0266464
_journal_volume 124
_journal_year 2002
_chemical_compound_source synthesis
_chemical_formula_sum 'C28 H48 B Cl F4 Mo2 N12'
_chemical_formula_weight 866.92
_chemical_name_systematic
; 
 ? 
;
_space_group_IT_number 130
_symmetry_cell_setting tetragonal
_symmetry_space_group_name_Hall '-P 4a 2ac'
_symmetry_space_group_name_H-M 'P 4/n c c :2'
_atom_sites_solution_hydrogens geom
_atom_sites_solution_primary direct
_atom_sites_solution_secondary difmap
_audit_creation_method SHELXL
_cell_angle_alpha 90.00
_cell_angle_beta 90.00
_cell_angle_gamma 90.00
_cell_formula_units_Z 4
_cell_length_a 14.4878(8)
_cell_length_b 14.4878(8)
_cell_length_c 16.3787(9)
_cell_measurement_reflns_used 4621
_cell_measurement_temperature 213(2)
_cell_measurement_theta_max 27.25
_cell_measurement_theta_min 2.48
_cell_volume 3437.8(3)
_computing_cell_refinement 'Bruker SAINT'
_computing_data_collection 'Bruker SMART'
_computing_data_reduction 'Bruker SAINT'
_computing_molecular_graphics XP
_computing_structure_refinement 'SHELXL-93 (Sheldrick, 1993)'
_computing_structure_solution 'SHELXS-86 (Sheldrick, 1990)'
_diffrn_ambient_temperature 213(2)
_diffrn_measurement_device 'Bruker SMART'
_diffrn_measurement_method \w-scans
_diffrn_radiation_monochromator graphite
_diffrn_radiation_source 'normal-focus sealed tube'
_diffrn_radiation_type MoK\a
_diffrn_radiation_wavelength 0.71073
_diffrn_reflns_av_R_equivalents 0.0428
_diffrn_reflns_av_sigmaI/netI 0.0205
_diffrn_reflns_limit_h_max 17
_diffrn_reflns_limit_h_min -18
_diffrn_reflns_limit_k_max 18
_diffrn_reflns_limit_k_min -18
_diffrn_reflns_limit_l_max 16
_diffrn_reflns_limit_l_min -21
_diffrn_reflns_number 19881
_diffrn_reflns_theta_max 27.53
_diffrn_reflns_theta_min 1.99
_diffrn_standards_decay_% 0.
_exptl_absorpt_coefficient_mu 0.870
_exptl_absorpt_correction_T_max 0.355
_exptl_absorpt_correction_T_min 0.294
_exptl_absorpt_correction_type multi-scan
_exptl_crystal_colour brown
_exptl_crystal_density_diffrn 1.675
_exptl_crystal_description block
_exptl_crystal_F_000 1768
_exptl_crystal_size_max 0.41
_exptl_crystal_size_mid 0.31
_exptl_crystal_size_min 0.225
_refine_diff_density_max 1.006
_refine_diff_density_min -0.334
_refine_diff_density_rms 0.099
_refine_ls_extinction_method none
_refine_ls_goodness_of_fit_all 1.161
_refine_ls_goodness_of_fit_obs 1.112
_refine_ls_hydrogen_treatment noref
_refine_ls_matrix_type full
_refine_ls_number_parameters 112
_refine_ls_number_reflns 1983
_refine_ls_number_restraints 0
_refine_ls_restrained_S_all 1.173
_refine_ls_restrained_S_obs 1.112
_refine_ls_R_factor_all 0.0704
_refine_ls_R_factor_obs 0.0382
_refine_ls_shift/esd_max 0.000
_refine_ls_shift/esd_mean 0.000
_refine_ls_structure_factor_coef Fsqd
_refine_ls_weighting_details 'w=1/[\s^2^(Fo^2^)+(0.0500P)^2^+8.0000P] where P=(Fo^2^+2Fc^2^)/3'
_refine_ls_weighting_scheme calc
_refine_ls_wR_factor_all 0.1353
_refine_ls_wR_factor_obs 0.0973
_reflns_number_observed 1185
_reflns_number_total 1988
_reflns_observed_criterion >2sigma(I)
_cod_data_source_file ja0266464_s2_1.cif
_cod_data_source_block compound4
_cod_depositor_comments
;
The following automatic conversions were performed:

'_refine_ls_weighting_scheme' value 'calc
w=1/[\s^2^(Fo^2^)+(0.0500P)^2^+8.0000P] where P=(Fo^2^+2Fc^2^)/3' was
changed to 'calc'. New tag '_refine_ls_weighting_details' was
created. The value of the new tag was set to
'w=1/[\s^2^(Fo^2^)+(0.0500P)^2^+8.0000P] where P=(Fo^2^+2Fc^2^)/3'.

Automatic conversion script
Id: cif_fix_values 3143 2015-03-26 13:38:13Z robertas 
;
_cod_original_cell_volume 3437.84(53)
_cod_original_sg_symbol_H-M 'P 4/n c c'
_cod_database_code 4115008

loop_
_symmetry_equiv_pos_as_xyz
'x, y, z'
'-x+1/2, -y+1/2, z'
'-y+1/2, x, z'
'y, -x+1/2, z'
'-x, y+1/2, -z+1/2'
'x+1/2, -y, -z+1/2'
'y+1/2, x+1/2, -z+1/2'
'-y, -x, -z+1/2'
'-x, -y, -z'
'x-1/2, y-1/2, -z'
'y-1/2, -x, -z'
'-y, x-1/2, -z'
'x, -y-1/2, z-1/2'
'-x-1/2, y, z-1/2'
'-y-1/2, -x-1/2, z-1/2'
'y, x, z-1/2'

loop_
_atom_site_aniso_label
_atom_site_aniso_U_11
_atom_site_aniso_U_22
_atom_site_aniso_U_33
_atom_site_aniso_U_23
_atom_site_aniso_U_13
_atom_site_aniso_U_12
Mo1 0.0330(3) 0.0330(3) 0.0194(3) 0.000 0.000 0.000
Mo2 0.0330(3) 0.0330(3) 0.0198(3) 0.000 0.000 0.000
N1 0.040(2) 0.049(2) 0.024(2) -0.002(2) 0.001(2) 0.006(2)
N2 0.040(2) 0.044(2) 0.024(2) 0.0005(15) -0.002(2) 0.002(2)
N3 0.039(2) 0.059(3) 0.036(2) -0.004(2) -0.002(2) 0.013(2)
C1 0.056(3) 0.071(4) 0.031(2) -0.008(2) -0.004(2) 0.020(3)
C2 0.059(4) 0.099(5) 0.040(3) -0.006(3) 0.013(3) 0.020(3)
C3 0.042(3) 0.092(5) 0.050(3) -0.015(3) 0.004(2) 0.015(3)
C4 0.040(2) 0.038(2) 0.028(2) 0.001(2) 0.000(2) 0.002(2)
C5 0.050(3) 0.076(4) 0.046(3) -0.003(3) -0.013(2) 0.016(3)
C6 0.054(3) 0.070(4) 0.043(3) 0.011(3) -0.013(2) 0.013(3)
C7 0.042(3) 0.056(3) 0.031(2) -0.002(2) -0.005(2) 0.002(2)
B 0.054(4) 0.054(4) 0.039(6) 0.000 0.000 -0.005(8)
F1 0.114(4) 0.164(6) 0.136(5) -0.022(4) -0.070(4) -0.014(3)
Cl1 0.0478(8) 0.0478(8) 0.0319(11) 0.000 0.000 0.000

loop_
_atom_site_label
_atom_site_type_symbol
_atom_site_fract_x
_atom_site_fract_y
_atom_site_fract_z
_atom_site_U_iso_or_equiv
_atom_site_thermal_displace_type
_atom_site_occupancy
_atom_site_calc_flag
_atom_site_refinement_flags
Mo1 Mo 0.7500 -0.2500 0.57110(4) 0.0284(2) Uani 1 d S
Mo2 Mo 0.7500 -0.2500 0.43848(4) 0.0286(2) Uani 1 d S
N1 N 0.6193(3) -0.1888(3) 0.5747(2) 0.0376(9) Uani 1 d .
N2 N 0.6108(3) -0.2078(3) 0.4350(2) 0.0361(9) Uani 1 d .
N3 N 0.4814(3) -0.1528(3) 0.5065(2) 0.0449(10) Uani 1 d .
C1 C 0.5773(4) -0.1465(4) 0.6473(3) 0.0528(14) Uani 1 d .
H1A H 0.5806(4) -0.0792(4) 0.6429(3) 0.063 Uiso 1 calc R
H1B H 0.6116(4) -0.1653(4) 0.6961(3) 0.063 Uiso 1 calc R
C2 C 0.4790(4) -0.1758(5) 0.6551(3) 0.066(2) Uani 1 d .
H2A H 0.4518(4) -0.1491(5) 0.7046(3) 0.079 Uiso 1 calc R
H2B H 0.4751(4) -0.2432(5) 0.6590(3) 0.079 Uiso 1 calc R
C3 C 0.4269(4) -0.1422(5) 0.5802(3) 0.061(2) Uani 1 d .
H3A H 0.3694(4) -0.1773(5) 0.5746(3) 0.074 Uiso 1 calc R
H3B H 0.4108(4) -0.0770(5) 0.5873(3) 0.074 Uiso 1 calc R
C4 C 0.5691(3) -0.1838(3) 0.5054(2) 0.0352(9) Uani 1 d .
C5 C 0.4295(4) -0.1274(4) 0.4333(3) 0.057(2) Uani 1 d .
H5A H 0.4037(4) -0.0654(4) 0.4402(3) 0.068 Uiso 1 calc R
H5B H 0.3781(4) -0.1706(4) 0.4258(3) 0.068 Uiso 1 calc R
C6 C 0.4907(4) -0.1292(4) 0.3584(3) 0.0556(15) Uani 1 d .
H6A H 0.4527(4) -0.1314(4) 0.3089(3) 0.067 Uiso 1 calc R
H6B H 0.5288(4) -0.0734(4) 0.3564(3) 0.067 Uiso 1 calc R
C7 C 0.5513(3) -0.2135(4) 0.3628(3) 0.0433(12) Uani 1 d .
H7A H 0.5129(3) -0.2691(4) 0.3659(3) 0.052 Uiso 1 calc R
H7B H 0.5894(3) -0.2176(4) 0.3135(3) 0.052 Uiso 1 calc R
B B 0.2500 -0.2500 0.2500 0.049(3) Uani 1 d S
F1 F 0.3256(4) -0.2504(4) 0.2961(4) 0.138(2) Uani 1 d .
Cl1 Cl 0.7500 -0.2500 0.25635(12) 0.0425(5) Uani 1 d S

loop_
_atom_type_symbol
_atom_type_description
_atom_type_scat_dispersion_real
_atom_type_scat_dispersion_imag
_atom_type_scat_source
C C 0.0033 0.0016 'International Tables Vol C Tables 4.2.6.8 and 6.1.1.4'
H H 0.0000 0.0000 'International Tables Vol C Tables 4.2.6.8 and 6.1.1.4'
B B 0.0013 0.0007 'International Tables Vol C Tables 4.2.6.8 and 6.1.1.4'
N N 0.0061 0.0033 'International Tables Vol C Tables 4.2.6.8 and 6.1.1.4'
F F 0.0171 0.0103 'International Tables Vol C Tables 4.2.6.8 and 6.1.1.4'
Mo Mo -1.6832 0.6857 'International Tables Vol C Tables 4.2.6.8 and 6.1.1.4'
Cl Cl 0.1484 0.1585 'International Tables Vol C Tables 4.2.6.8 and 6.1.1.4'

loop_
_geom_angle_atom_site_label_1
_geom_angle_atom_site_label_2
_geom_angle_atom_site_label_3
_geom_angle
_geom_angle_site_symmetry_1
_geom_angle_site_symmetry_3
_geom_angle_publ_flag
N1 Mo1 N1 89.954(5) . 3_545 y
N1 Mo1 N1 176.8(2) . 2_645 y
N1 Mo1 Mo2 91.60(9) . . y
N2 Mo2 N2 89.959(5) . 3_545 y
N2 Mo2 N2 176.9(2) . 2_645 y
N2 Mo2 Mo1 91.53(9) . . y
C4 N1 C1 115.8(4) . . ?
C4 N1 Mo1 119.1(3) . . ?
C1 N1 Mo1 125.0(3) . . ?
C4 N2 C7 116.2(4) . . ?
C4 N2 Mo2 118.8(3) . . ?
C7 N2 Mo2 124.6(3) . . ?
C4 N3 C3 124.0(4) . . ?
C4 N3 C5 123.9(4) . . ?
C3 N3 C5 112.1(4) . . ?
N1 C1 C2 110.3(4) . . ?
C1 C2 C3 108.2(5) . . ?
N3 C3 C2 111.6(4) . . ?
N2 C4 N3 121.4(4) . . ?
N2 C4 N1 117.6(4) . . ?
N3 C4 N1 120.9(4) . . ?
N3 C5 C6 111.1(4) . . ?
C7 C6 C5 108.4(4) . . ?
N2 C7 C6 109.7(4) . . ?
F1 B F1 109.2(5) 8 2_545 ?
F1 B F1 110.9(6) 8 7_545 ?
F1 B F1 108.4(5) 2_545 7_545 ?
Mo2 Cl1 Mo1 180.0 . 13 ?

loop_
_geom_bond_atom_site_label_1
_geom_bond_atom_site_label_2
_geom_bond_distance
_geom_bond_site_symmetry_2
_geom_bond_publ_flag
Mo1 Mo2 2.1722(9) . y
Mo1 N1 2.092(4) . y
Mo2 N2 2.108(4) . y
N1 C4 1.350(5) . ?
N1 C1 1.469(5) . ?
N2 C4 1.347(5) . ?
N2 C7 1.466(5) . ?
N3 C4 1.347(6) . ?
N3 C3 1.450(6) . ?
N3 C5 1.462(6) . ?
C1 C2 1.493(8) . ?
C2 C3 1.520(8) . ?
C5 C6 1.514(7) . ?
C6 C7 1.506(7) . ?
B F1 1.330(4) 8 ?
Cl1 Mo1 3.034(2) 13 y
Mo2 Cl1 2.983(2) . y
